data_7017019
loop_
_publ_author_name
'Tong, Lok H.'
'Pengo, Paolo'
'Clegg, William'
'Lowe, John P.'
'Raithby, Paul R.'
'Sanders, Jeremy K. M.'
'Pascu, Sofia I.'

_publ_section_title
;
 Complexes of aryl-substituted porphyrins and naphthalenediimide (NDI):
 investigations by synchrotron X-ray diffraction and NMR spectroscopy.
;
_journal_issue 41
_journal_name_full 'Dalton transactions (Cambridge, England : 2003)'
_journal_page_first 10833
_journal_page_last 10842
_journal_paper_doi 10.1039/c1dt10880h
_journal_volume 40
_journal_year 2011
_chemical_formula_moiety 'C62 H74 F8 N4 O2 Zn1'
_chemical_formula_sum 'C62 H74 F8 N4 O2 Zn'
_chemical_formula_weight 1124.64
_space_group_IT_number 2
_symmetry_cell_setting triclinic
_symmetry_space_group_name_Hall '-P 1'
_symmetry_space_group_name_H-M 'P -1'
_atom_sites_solution_hydrogens geom
_atom_sites_solution_primary direct
_audit_creation_date 10-02-16
_audit_creation_method CRYSTALS_ver_12.82
_cell_angle_alpha 73.4069(16)
_cell_angle_beta 84.6669(16)
_cell_angle_gamma 89.6182(12)
_cell_formula_units_Z 1
_cell_length_a 8.2012(2)
_cell_length_b 12.8303(4)
_cell_length_c 13.6161(4)
_cell_measurement_reflns_used 8990
_cell_measurement_temperature 180
_cell_measurement_theta_max 25
_cell_measurement_theta_min 3
_cell_volume 1366.83(7)
_computing_cell_refinement 'DENZO/SCALEPACK (Otwinowski & Minor, 1997)'
_computing_data_collection 'COLLECT. Nonius (1997-2001).'
_computing_data_reduction 'DENZO/SCALEPACK (Otwinowski & Minor, 1997)'
_computing_molecular_graphics 'CAMERON (Watkin et al., 1996)'
_computing_publication_material 'CRYSTALS (Betteridge et al., 2003)'
_computing_structure_refinement 'CRYSTALS (Betteridge et al., 2003)'
_computing_structure_solution 'SIR92 (Altomare et al., 1994)'
_diffrn_ambient_temperature 180
_diffrn_measured_fraction_theta_full 0.996
_diffrn_measured_fraction_theta_max 0.994
_diffrn_measurement_device_type 'Nonius Kappa CCD'
_diffrn_measurement_method \w/2\q
_diffrn_radiation_monochromator graphite
_diffrn_radiation_type 'Mo K\a'
_diffrn_radiation_wavelength 0.71073
_diffrn_reflns_av_R_equivalents 0.108
_diffrn_reflns_limit_h_max 9
_diffrn_reflns_limit_h_min -9
_diffrn_reflns_limit_k_max 15
_diffrn_reflns_limit_k_min -11
_diffrn_reflns_limit_l_max 16
_diffrn_reflns_limit_l_min -16
_diffrn_reflns_number 11767
_diffrn_reflns_theta_full 25.000
_diffrn_reflns_theta_max 25.366
_diffrn_reflns_theta_min 2.587
_diffrn_standards_number 0
_exptl_absorpt_coefficient_mu 0.520
_exptl_absorpt_correction_T_max 0.96
_exptl_absorpt_correction_T_min 0.89
_exptl_absorpt_correction_type multi-scan
_exptl_absorpt_process_details 'SORTAV (Blessing)'
_exptl_crystal_colour red
_exptl_crystal_density_diffrn 1.366
_exptl_crystal_description plate
_exptl_crystal_F_000 592
_exptl_crystal_size_max 0.50
_exptl_crystal_size_mid 0.25
_exptl_crystal_size_min 0.08
_refine_diff_density_max 0.45
_refine_diff_density_min -1.10
_refine_ls_extinction_method None
_refine_ls_goodness_of_fit_ref 0.9926
_refine_ls_hydrogen_treatment noref
_refine_ls_matrix_type full
_refine_ls_number_parameters 335
_refine_ls_number_reflns 3681
_refine_ls_number_restraints 0
_refine_ls_R_factor_all 0.0750
_refine_ls_R_factor_gt 0.0580
_refine_ls_shift/su_max 0.001012
_refine_ls_structure_factor_coef F
_refine_ls_weighting_details
;
Method, part 1, Chebychev polynomial, (Watkin, 1994, Prince, 1982)
[weight] = 1.0/[A~0~*T~0~(x)+A~1~*T~1~(x) ... +A~n-1~]*T~n-1~(x)]
where A~i~ are the Chebychev coefficients listed below and x= Fcalc/Fmax
Method = Robust Weighting (Prince, 1982)
W = [weight] * [1-(deltaF/6*sigmaF)^2^]^2^
A~i~ are:
1.82 1.45 1.29
;
_refine_ls_weighting_scheme calc
_refine_ls_wR_factor_all 0.0781
_refine_ls_wR_factor_gt 0.0676
_refine_ls_wR_factor_ref 0.0676
_reflns_limit_h_max 9
_reflns_limit_h_min -9
_reflns_limit_k_max 15
_reflns_limit_k_min -14
_reflns_limit_l_max 16
_reflns_limit_l_min 0
_reflns_number_gt 3681
_reflns_number_total 4987
_reflns_threshold_expression I>3.00u(I)
_oxford_diffrn_Wilson_B_factor 0.00
_oxford_diffrn_Wilson_scale 0.00
_oxford_refine_ls_scale 0.5474(16)
_cod_data_source_file c1dt10880h.txt
_cod_data_source_block js0513
_cod_depositor_comments
;
The following automatic conversions were performed:

'_symmetry_cell_setting' value 'Triclinic' changed to 'triclinic'
according to /home/saulius/struct/CIF-dictionaries/cif_core.dic
dictionary named 'cif_core.dic' version 2.4.1 from 2010-06-29.

Automatic conversion script
Id: cif_fix_values 1715 2011-07-08 13:25:40Z adriana 
;
_cod_original_sg_symbol_H-M 'P -1 '
_cod_original_formula_sum 'C62 H74 F8 N4 O2 Zn1'
_cod_database_code 7017019

loop_
_symmetry_equiv_pos_as_xyz
x,y,z
-x,-y,-z

loop_
_atom_site_label
_atom_site_type_symbol
_atom_site_fract_x
_atom_site_fract_y
_atom_site_fract_z
_atom_site_U_iso_or_equiv
_atom_site_occupancy
_atom_site_adp_type
_atom_site_refinement_flags_posn
_atom_site_disorder_assembly
_atom_site_disorder_group
_atom_site_attached_hydrogens
Zn1 Zn 1.0000 0.0000 1.0000 0.0353 1.0000 Uani S . . .
N1 N 0.8284(3) 0.11306(18) 1.01778(18) 0.0277 1.0000 Uani . . . .
N2 N 1.1328(3) 0.05100(18) 1.09859(18) 0.0289 1.0000 Uani . . . .
F1 F 1.1126(3) 0.40133(16) 1.04187(18) 0.0520 1.0000 Uani . . . .
F2 F 1.1033(3) 0.56349(18) 1.1280(2) 0.0751 1.0000 Uani . . . .
F3 F 0.7780(4) 0.3439(2) 1.4159(2) 0.0794 1.0000 Uani . . . .
F4 F 0.7909(3) 0.18019(19) 1.32981(17) 0.0586 1.0000 Uani . . . .
C1 C 0.6881(3) 0.1305(2) 0.9685(2) 0.0289 1.0000 Uani . . . .
C2 C 0.6398(3) 0.0738(2) 0.9028(2) 0.0295 1.0000 Uani . . . .
C3 C 1.2791(3) 0.0086(2) 1.1288(2) 0.0294 1.0000 Uani . . . .
C4 C 1.3415(4) 0.0607(2) 1.1988(2) 0.0340 1.0000 Uani . . . .
C5 C 1.2301(4) 0.1360(3) 1.2118(3) 0.0373 1.0000 Uani . . . .
C6 C 1.0990(4) 0.1306(2) 1.1471(2) 0.0306 1.0000 Uani . . . .
C7 C 0.9591(4) 0.1957(2) 1.1332(2) 0.0321 1.0000 Uani . . . .
C8 C 0.8311(3) 0.1880(2) 1.0723(2) 0.0300 1.0000 Uani . . . .
C9 C 0.6851(4) 0.2547(2) 1.0573(2) 0.0328 1.0000 Uani . . . .
C10 C 0.5979(3) 0.2186(2) 0.9931(2) 0.0307 1.0000 Uani . . . .
C11 C 0.4379(4) 0.2621(3) 0.9525(3) 0.0365 1.0000 Uani . . . .
C12 C 0.4574(4) 0.3708(3) 0.8683(3) 0.0415 1.0000 Uani . . . .
C13 C 0.5555(4) 0.3655(3) 0.7702(3) 0.0442 1.0000 Uani . . . .
C14 C 0.5874(5) 0.4772(3) 0.6910(3) 0.0521 1.0000 Uani . . . .
C15 C 0.6891(7) 0.4751(4) 0.5957(4) 0.0701 1.0000 Uani . . . .
C16 C 0.7279(9) 0.5877(5) 0.5211(4) 0.0983 1.0000 Uani . . . .
C17 C 1.4983(4) 0.0318(3) 1.2497(3) 0.0405 1.0000 Uani . . . .
C18 C 1.4764(5) -0.0607(3) 1.3489(3) 0.0531 1.0000 Uani . . . .
C23 C 0.9495(3) 0.2861(2) 1.1825(2) 0.0348 1.0000 Uani . . . .
C24 C 1.0278(4) 0.3859(3) 1.1340(3) 0.0420 1.0000 Uani . . . .
C25 C 1.0227(5) 0.4693(3) 1.1789(3) 0.0526 1.0000 Uani . . . .
C26 C 0.9395(5) 0.4581(3) 1.2735(4) 0.0587 1.0000 Uani . . . .
C27 C 0.8616(5) 0.3599(4) 1.3226(3) 0.0565 1.0000 Uani . . . .
C28 C 0.8685(4) 0.2753(3) 1.2777(3) 0.0412 1.0000 Uani . . . .
C29 C 1.2477(5) 0.2055(3) 1.2824(4) 0.0607 1.0000 Uani . . . .
C31 C 0.6292(4) 0.3457(3) 1.1020(3) 0.0442 1.0000 Uani . . . .
C19 C 1.6577(11) -0.0842(6) 1.3896(7) 0.0484(18) 0.5000 Uiso . 1 1 .
C20 C 1.7813(10) -0.1313(7) 1.3255(7) 0.0565(18) 0.5000 Uiso . 1 1 .
C21 C 1.9403(12) -0.1537(8) 1.3709(7) 0.067(2) 0.5000 Uiso . 1 1 .
C22 C 2.0562(15) -0.2171(10) 1.3158(9) 0.085(3) 0.5000 Uiso . 1 1 .
C190 C 1.6020(11) -0.0764(7) 1.4235(7) 0.0527(19) 0.5000 Uiso . 1 2 .
C200 C 1.7663(10) -0.1019(6) 1.3713(6) 0.0473(16) 0.5000 Uiso . 1 2 .
C210 C 1.9037(12) -0.1180(8) 1.4411(7) 0.067(2) 0.5000 Uiso . 1 2 .
C220 C 2.0610(16) -0.1460(10) 1.3920(10) 0.088(3) 0.5000 Uiso . 1 2 .
O1 O 1.1309(6) 0.1340(4) 0.8560(4) 0.1074(13) 1.0000 Uiso . 1 1 1
C30 C 1.0744(10) 0.2425(6) 0.8316(6) 0.113(2) 1.0000 Uiso . . . .
H21 H 0.5320 0.0943 0.8753 0.0336 1.0000 Uiso . . . .
H111 H 0.3616 0.2721 1.0109 0.0422 1.0000 Uiso . . . .
H112 H 0.3878 0.2073 0.9235 0.0422 1.0000 Uiso . . . .
H121 H 0.5138 0.4235 0.8958 0.0487 1.0000 Uiso . . . .
H122 H 0.3458 0.3976 0.8508 0.0487 1.0000 Uiso . . . .
H131 H 0.6633 0.3322 0.7873 0.0513 1.0000 Uiso . . . .
H132 H 0.4937 0.3187 0.7377 0.0513 1.0000 Uiso . . . .
H141 H 0.6443 0.5243 0.7246 0.0580 1.0000 Uiso . . . .
H142 H 0.4784 0.5087 0.6722 0.0580 1.0000 Uiso . . . .
H151 H 0.7939 0.4388 0.6139 0.0829 1.0000 Uiso . . . .
H152 H 0.6275 0.4319 0.5586 0.0829 1.0000 Uiso . . . .
H161 H 0.7955 0.5806 0.4579 0.1084 1.0000 Uiso . . . .
H162 H 0.7897 0.6317 0.5550 0.1084 1.0000 Uiso . . . .
H163 H 0.6233 0.6248 0.4998 0.1084 1.0000 Uiso . . . .
H171 H 1.5400 0.0977 1.2655 0.0503 1.0000 Uiso . . . .
H172 H 1.5799 0.0099 1.2006 0.0503 1.0000 Uiso . . . .
H181 H 1.3973 -0.0396 1.4015 0.0626 1.0000 Uiso . . . .
H182 H 1.4298 -0.1276 1.3361 0.0626 1.0000 Uiso . . . .
H191 H 1.6402 -0.1386 1.4619 0.0535 0.5000 Uiso . 1 1 .
H192 H 1.7007 -0.0151 1.3972 0.0535 0.5000 Uiso . 1 1 .
H201 H 1.7363 -0.2014 1.3169 0.0720 0.5000 Uiso . 1 1 .
H202 H 1.7994 -0.0779 1.2537 0.0720 0.5000 Uiso . 1 1 .
H211 H 1.9259 -0.1965 1.4424 0.0856 0.5000 Uiso . 1 1 .
H212 H 2.0009 -0.0829 1.3625 0.0856 0.5000 Uiso . 1 1 .
H1901 H 1.6114 -0.0093 1.4470 0.0622 0.5000 Uiso . 1 2 .
H1902 H 1.5659 -0.1392 1.4873 0.0622 0.5000 Uiso . 1 2 .
H2001 H 1.7949 -0.0391 1.3087 0.0558 0.5000 Uiso . 1 2 .
H2002 H 1.7498 -0.1690 1.3495 0.0558 0.5000 Uiso . 1 2 .
H2101 H 1.9223 -0.0510 1.4617 0.0772 0.5000 Uiso . 1 2 .
H2102 H 1.8743 -0.1805 1.5046 0.0772 0.5000 Uiso . 1 2 .
H261 H 0.9343 0.5184 1.3070 0.0766 1.0000 Uiso . . . .
H291 H 1.3521 0.1889 1.3160 0.0801 1.0000 Uiso . . . .
H292 H 1.1531 0.1901 1.3379 0.0801 1.0000 Uiso . . . .
H293 H 1.2478 0.2842 1.2429 0.0801 1.0000 Uiso . . . .
H311 H 0.5221 0.3729 1.0753 0.0554 1.0000 Uiso . . . .
H312 H 0.6128 0.3168 1.1789 0.0554 1.0000 Uiso . . . .
H313 H 0.7124 0.4053 1.0815 0.0554 1.0000 Uiso . . . .
H301 H 1.1398 0.2923 0.7672 0.1996 1.0000 Uiso . . . .
H302 H 1.0838 0.2760 0.8889 0.1996 1.0000 Uiso . . . .
H303 H 0.9555 0.2467 0.8154 0.1996 1.0000 Uiso . . . .
H2201 H 2.1490 -0.1567 1.4395 0.1074 0.5000 Uiso . 1 2 .
H2202 H 2.0960 -0.0869 1.3272 0.1074 0.5000 Uiso . 1 22 .
H2203 H 2.0461 -0.2159 1.3725 0.1074 0.5000 Uiso . 1 2 .
H221 H 2.1603 -0.2301 1.3499 0.1025 0.5000 Uiso . 1 1 .
H222 H 2.0031 -0.2889 1.3208 0.1025 0.5000 Uiso . 1 1 .
H223 H 2.0794 -0.1749 1.2424 0.1025 0.5000 Uiso . 1 1 .

loop_
_atom_site_aniso_label
_atom_site_aniso_U_11
_atom_site_aniso_U_22
_atom_site_aniso_U_33
_atom_site_aniso_U_23
_atom_site_aniso_U_13
_atom_site_aniso_U_12
Zn1 0.0263(3) 0.0411(3) 0.0479(3) -0.0263(2) -0.0095(2) 0.0109(2)
N1 0.0258(11) 0.0254(12) 0.0339(13) -0.0116(10) -0.0035(9) 0.0045(9)
N2 0.0297(12) 0.0249(12) 0.0345(13) -0.0115(10) -0.0052(10) 0.0046(9)
F1 0.0492(11) 0.0389(10) 0.0663(14) -0.0161(10) 0.0065(10) -0.0032(9)
F2 0.0782(16) 0.0378(12) 0.117(2) -0.0319(13) -0.0194(15) -0.0075(11)
F3 0.0953(19) 0.099(2) 0.0592(15) -0.0491(14) -0.0012(13) 0.0241(16)
F4 0.0652(14) 0.0625(14) 0.0491(12) -0.0218(11) 0.0078(10) -0.0053(11)
C1 0.0271(13) 0.0267(14) 0.0319(14) -0.0079(12) 0.0002(11) 0.0020(11)
C2 0.0254(13) 0.0260(13) 0.0360(15) -0.0064(12) -0.0049(11) 0.0028(10)
C3 0.0278(14) 0.0263(13) 0.0341(15) -0.0078(12) -0.0056(12) 0.0010(11)
C4 0.0338(15) 0.0291(14) 0.0398(16) -0.0088(13) -0.0099(12) 0.0024(12)
C5 0.0400(16) 0.0314(15) 0.0452(18) -0.0164(14) -0.0101(14) 0.0030(12)
C6 0.0335(14) 0.0250(13) 0.0354(16) -0.0113(12) -0.0058(12) 0.0017(11)
C7 0.0316(14) 0.0269(14) 0.0389(16) -0.0120(12) -0.0018(12) 0.0020(11)
C8 0.0270(13) 0.0275(14) 0.0365(15) -0.0121(12) 0.0012(11) 0.0023(11)
C9 0.0326(15) 0.0268(14) 0.0396(16) -0.0118(13) 0.0011(12) 0.0040(12)
C10 0.0266(13) 0.0283(14) 0.0359(15) -0.0084(12) 0.0009(11) 0.0023(11)
C11 0.0294(14) 0.0380(16) 0.0442(17) -0.0158(14) -0.0019(13) 0.0102(12)
C12 0.0369(16) 0.0358(16) 0.054(2) -0.0156(15) -0.0093(14) 0.0141(13)
C13 0.0478(18) 0.0380(17) 0.0478(19) -0.0127(15) -0.0096(15) 0.0086(14)
C14 0.059(2) 0.0413(19) 0.052(2) -0.0059(16) -0.0106(17) 0.0070(16)
C15 0.089(3) 0.065(3) 0.053(2) -0.015(2) 0.000(2) -0.010(2)
C16 0.125(5) 0.094(4) 0.062(3) -0.001(3) 0.000(3) -0.028(4)
C17 0.0396(16) 0.0385(17) 0.0509(19) -0.0206(15) -0.0174(14) 0.0055(13)
C18 0.064(2) 0.048(2) 0.050(2) -0.0135(17) -0.0206(18) 0.0114(17)
C23 0.0292(14) 0.0361(16) 0.0450(18) -0.0198(14) -0.0084(13) 0.0079(12)
C24 0.0370(16) 0.0323(16) 0.062(2) -0.0207(15) -0.0103(15) 0.0062(13)
C25 0.052(2) 0.0367(18) 0.080(3) -0.0288(18) -0.0211(19) 0.0072(15)
C26 0.063(2) 0.049(2) 0.082(3) -0.043(2) -0.024(2) 0.0134(18)
C27 0.053(2) 0.075(3) 0.057(2) -0.041(2) -0.0129(17) 0.022(2)
C28 0.0401(16) 0.0395(18) 0.0484(19) -0.0190(15) -0.0061(14) 0.0032(14)
C29 0.060(2) 0.063(2) 0.084(3) -0.052(2) -0.035(2) 0.0218(19)
C31 0.0360(16) 0.0467(19) 0.061(2) -0.0314(17) -0.0110(15) 0.0148(14)

loop_
_atom_type_symbol
_atom_type_scat_dispersion_real
_atom_type_scat_dispersion_imag
_atom_type_scat_Cromer_Mann_a1
_atom_type_scat_Cromer_Mann_b1
_atom_type_scat_Cromer_Mann_a2
_atom_type_scat_Cromer_Mann_b2
_atom_type_scat_Cromer_Mann_a3
_atom_type_scat_Cromer_Mann_b3
_atom_type_scat_Cromer_Mann_a4
_atom_type_scat_Cromer_Mann_b4
_atom_type_scat_Cromer_Mann_c
_atom_type_scat_source
C 0.0033 0.0016 2.3100 20.8439 1.0200 10.2075 1.5886 0.5687 0.8650 51.6512 0.2156 'International Tables Vol C 4.2.6.8 and 6.1.1.4'
H 0.0000 0.0000 0.4930 10.5109 0.3229 26.1257 0.1402 3.1424 0.0408 57.7998 0.0030 'International Tables Vol C 4.2.6.8 and 6.1.1.4'
N 0.0061 0.0033 12.2126 0.0057 3.1322 9.8933 2.0125 28.9975 1.1663 0.5826 -11.5290 'International Tables Vol C 4.2.6.8 and 6.1.1.4'
Zn 0.2839 1.4301 14.0743 3.2655 7.0318 0.2333 5.1652 10.3163 2.4100 58.7097 1.3041 'International Tables Vol C 4.2.6.8 and 6.1.1.4'
O 0.0106 0.0060 3.0485 13.2771 2.2868 5.7011 1.5463 0.3239 0.8670 32.9089 0.2508 'International Tables Vol C 4.2.6.8 and 6.1.1.4'
F 0.0171 0.0103 3.5392 10.2825 2.6412 4.2944 1.5170 0.2615 1.0243 26.1476 0.2776 'International Tables Vol C 4.2.6.8 and 6.1.1.4'
Cl 0.1484 0.1585 11.4604 0.0104 7.1964 1.1662 6.2556 18.5194 1.6455 47.7784 -9.5574 'International Tables Vol C 4.2.6.8 and 6.1.1.4'

loop_
_geom_angle_atom_site_label_1
_geom_angle_site_symmetry_1
_geom_angle_atom_site_label_2
_geom_angle_atom_site_label_3
_geom_angle_site_symmetry_3
_geom_angle
_geom_angle_publ_flag
O1 2_757 Zn1 N1 2_757 88.95(14) yes
O1 2_757 Zn1 N2 2_757 91.11(14) yes
N1 2_757 Zn1 N2 2_757 87.33(9) yes
O1 2_757 Zn1 N1 . 91.05(14) yes
N1 2_757 Zn1 N1 . 179.994 yes
N2 2_757 Zn1 N1 . 92.67(9) yes
O1 2_757 Zn1 N2 . 88.89(14) yes
N1 2_757 Zn1 N2 . 92.67(9) yes
N2 2_757 Zn1 N2 . 179.994 yes
N1 . Zn1 N2 . 87.33(9) yes
O1 2_757 Zn1 O1 . 179.995 yes
N1 2_757 Zn1 O1 . 91.05(14) yes
N2 2_757 Zn1 O1 . 88.89(14) yes
N1 . Zn1 O1 . 88.95(14) yes
N2 . Zn1 O1 . 91.11(14) yes
Zn1 . N1 C1 . 123.71(18) yes
Zn1 . N1 C8 . 129.77(18) yes
C1 . N1 C8 . 106.4(2) yes
Zn1 . N2 C3 . 124.03(19) yes
Zn1 . N2 C6 . 129.74(19) yes
C3 . N2 C6 . 106.2(2) yes
N1 . C1 C2 . 125.3(3) yes
N1 . C1 C10 . 110.2(2) yes
C2 . C1 C10 . 124.4(3) yes
C3 2_757 C2 C1 . 128.7(3) yes
C3 2_757 C2 H21 . 115.9 no
C1 . C2 H21 . 115.4 no
C2 2_757 C3 N2 . 125.6(3) yes
C2 2_757 C3 C4 . 123.5(3) yes
N2 . C3 C4 . 110.9(2) yes
C3 . C4 C5 . 106.9(3) yes
C3 . C4 C17 . 125.1(3) yes
C5 . C4 C17 . 127.9(3) yes
C4 . C5 C6 . 106.4(3) yes
C4 . C5 C29 . 123.4(3) yes
C6 . C5 C29 . 130.2(3) yes
C5 . C6 N2 . 109.5(2) yes
C5 . C6 C7 . 127.0(3) yes
N2 . C6 C7 . 123.5(3) yes
C6 . C7 C8 . 126.5(3) yes
C6 . C7 C23 . 116.7(3) yes
C8 . C7 C23 . 116.6(2) yes
C7 . C8 N1 . 123.1(2) yes
C7 . C8 C9 . 127.1(3) yes
N1 . C8 C9 . 109.8(2) yes
C8 . C9 C10 . 106.5(2) yes
C8 . C9 C31 . 130.3(3) yes
C10 . C9 C31 . 123.2(3) yes
C1 . C10 C9 . 107.1(3) yes
C1 . C10 C11 . 125.7(3) yes
C9 . C10 C11 . 127.2(3) yes
C10 . C11 C12 . 113.4(3) yes
C10 . C11 H111 . 108.9 no
C12 . C11 H111 . 108.4 no
C10 . C11 H112 . 108.7 no
C12 . C11 H112 . 108.5 no
H111 . C11 H112 . 108.8 no
C11 . C12 C13 . 114.5(3) yes
C11 . C12 H121 . 108.2 no
C13 . C12 H121 . 108.0 no
C11 . C12 H122 . 108.5 no
C13 . C12 H122 . 108.1 no
H121 . C12 H122 . 109.6 no
C12 . C13 C14 . 113.4(3) yes
C12 . C13 H131 . 109.1 no
C14 . C13 H131 . 108.3 no
C12 . C13 H132 . 108.7 no
C14 . C13 H132 . 108.1 no
H131 . C13 H132 . 109.2 no
C13 . C14 C15 . 114.6(3) yes
C13 . C14 H141 . 107.7 no
C15 . C14 H141 . 108.4 no
C13 . C14 H142 . 107.7 no
C15 . C14 H142 . 108.8 no
H141 . C14 H142 . 109.5 no
C14 . C15 C16 . 113.7(5) yes
C14 . C15 H151 . 109.5 no
C16 . C15 H151 . 108.5 no
C14 . C15 H152 . 108.5 no
C16 . C15 H152 . 107.7 no
H151 . C15 H152 . 108.9 no
C15 . C16 H161 . 109.7 no
C15 . C16 H162 . 109.5 no
H161 . C16 H162 . 109.6 no
C15 . C16 H163 . 109.7 no
H161 . C16 H163 . 108.7 no
H162 . C16 H163 . 109.7 no
C4 . C17 C18 . 113.3(3) yes
C4 . C17 H171 . 108.3 no
C18 . C17 H171 . 108.6 no
C4 . C17 H172 . 108.4 no
C18 . C17 H172 . 108.5 no
H171 . C17 H172 . 109.6 no
C17 . C18 C19 . 106.5(4) yes
C17 . C18 C190 . 119.5(5) yes
C17 . C18 H181 . 110.3 no
C19 . C18 H181 . 111.2 no
C190 . C18 H181 . 88.0 no
C17 . C18 H182 . 110.6 no
C19 . C18 H182 . 110.6 no
C190 . C18 H182 . 117.6 no
H181 . C18 H182 . 107.7 no
C7 . C23 C24 . 120.8(3) yes
C7 . C23 C28 . 122.7(3) yes
C24 . C23 C28 . 116.4(3) yes
C23 . C24 F1 . 119.7(3) yes
C23 . C24 C25 . 121.7(4) yes
F1 . C24 C25 . 118.6(3) yes
F2 . C25 C24 . 118.5(4) yes
F2 . C25 C26 . 120.1(3) yes
C24 . C25 C26 . 121.4(4) yes
C25 . C26 C27 . 117.7(3) yes
C25 . C26 H261 . 122.2 no
C27 . C26 H261 . 120.1 no
F3 . C27 C26 . 120.4(4) yes
F3 . C27 C28 . 118.8(4) yes
C26 . C27 C28 . 120.9(4) yes
F4 . C28 C27 . 118.4(3) yes
F4 . C28 C23 . 119.6(3) yes
C27 . C28 C23 . 122.0(3) yes
C5 . C29 H291 . 110.2 no
C5 . C29 H292 . 109.8 no
H291 . C29 H292 . 108.5 no
C5 . C29 H293 . 110.2 no
H291 . C29 H293 . 109.4 no
H292 . C29 H293 . 108.7 no
C9 . C31 H311 . 108.7 no
C9 . C31 H312 . 109.2 no
H311 . C31 H312 . 109.0 no
C9 . C31 H313 . 109.7 no
H311 . C31 H313 . 110.0 no
H312 . C31 H313 . 110.3 no
C18 . C19 C20 . 116.7(6) yes
C18 . C19 H191 . 106.2 no
C20 . C19 H191 . 107.9 no
C18 . C19 H192 . 107.5 no
C20 . C19 H192 . 110.4 no
H191 . C19 H192 . 107.7 no
C19 . C20 C21 . 112.6(8) yes
C19 . C20 H202 . 108.5 no
C21 . C20 H202 . 109.7 no
C21 . C20 H2001 . 94.0 no
C21 . C20 H2002 . 96.1 no
H202 . C20 H2002 . 145.7 no
H2001 . C20 H2002 . 146.9 no
C20 . C21 C22 . 112.8(9) yes
C20 . C21 H211 . 111.9 no
C22 . C21 H211 . 106.3 no
C20 . C21 H212 . 109.7 no
C22 . C21 H212 . 104.6 no
H211 . C21 H212 . 111.2 no
C20 . C21 H2203 . 137.1 no
H212 . C21 H2203 . 103.2 no
C21 . C22 H221 . 109.2 no
H2203 . C22 H221 . 66.5 no
C21 . C22 H222 . 109.0 no
H2203 . C22 H222 . 101.9 no
H221 . C22 H222 . 109.2 no
C21 . C22 H223 . 109.6 no
H221 . C22 H223 . 110.1 no
H222 . C22 H223 . 109.8 no
C18 . C190 C200 . 108.7(7) yes
C18 . C190 H1901 . 109.8 no
C200 . C190 H1901 . 111.4 no
C18 . C190 H1902 . 109.5 no
C200 . C190 H1902 . 110.4 no
H1901 . C190 H1902 . 107.1 no
C190 . C200 C210 . 112.7(7) yes
C190 . C200 H2001 . 107.3 no
C210 . C200 H2001 . 109.5 no
C190 . C200 H2002 . 108.0 no
C210 . C200 H2002 . 110.2 no
H2001 . C200 H2002 . 109.1 no
C200 . C210 C220 . 112.8(9) yes
C200 . C210 H2101 . 110.5 no
C220 . C210 H2101 . 108.2 no
C200 . C210 H2102 . 109.5 no
C220 . C210 H2102 . 106.4 no
H2101 . C210 H2102 . 109.3 no
C210 . C220 H2201 . 111.3 no
H211 . C220 H2201 . 109.4 no
C210 . C220 H2202 . 110.2 no
H211 . C220 H2202 . 139.2 no
H2201 . C220 H2202 . 109.3 no
C210 . C220 H2203 . 109.7 no
H2201 . C220 H2203 . 108.5 no
H2202 . C220 H2203 . 107.8 no
Zn1 . O1 C30 . 119.4(4) yes
O1 . C30 H301 . 111.9 no
O1 . C30 H302 . 112.2 no
H301 . C30 H302 . 106.9 no
O1 . C30 H303 . 111.8 no
H301 . C30 H303 . 105.7 no
H302 . C30 H303 . 107.9 no

loop_
_geom_bond_atom_site_label_1
_geom_bond_atom_site_label_2
_geom_bond_site_symmetry_2
_geom_bond_distance
_geom_bond_publ_flag
Zn1 O1 2_757 2.379(5) yes
Zn1 N1 2_757 2.062(2) yes
Zn1 N2 2_757 2.049(2) yes
Zn1 N1 . 2.062(2) yes
Zn1 N2 . 2.049(2) yes
Zn1 O1 . 2.379(5) yes
N1 C1 . 1.370(4) yes
N1 C8 . 1.374(4) yes
N2 C3 . 1.364(4) yes
N2 C6 . 1.380(4) yes
F1 C24 . 1.340(4) yes
F2 C25 . 1.350(5) yes
F3 C27 . 1.349(5) yes
F4 C28 . 1.353(4) yes
C1 C2 . 1.390(4) yes
C1 C10 . 1.447(4) yes
C2 C3 2_757 1.393(4) yes
C2 H21 . 0.996 no
C3 C4 . 1.441(4) yes
C4 C5 . 1.362(4) yes
C4 C17 . 1.511(4) yes
C5 C6 . 1.466(4) yes
C5 C29 . 1.502(5) yes
C6 C7 . 1.410(4) yes
C7 C8 . 1.417(4) yes
C7 C23 . 1.496(4) yes
C8 C9 . 1.463(4) yes
C9 C10 . 1.357(4) yes
C9 C31 . 1.513(4) yes
C10 C11 . 1.512(4) yes
C11 C12 . 1.529(5) yes
C11 H111 . 1.002 no
C11 H112 . 1.006 no
C12 C13 . 1.512(5) yes
C12 H121 . 0.997 no
C12 H122 . 1.001 no
C13 C14 . 1.535(5) yes
C13 H131 . 0.998 no
C13 H132 . 1.006 no
C14 C15 . 1.483(6) yes
C14 H141 . 0.996 no
C14 H142 . 1.003 no
C15 C16 . 1.526(7) yes
C15 H151 . 0.993 no
C15 H152 . 1.014 no
C16 H161 . 1.006 no
C16 H162 . 0.993 no
C16 H163 . 1.004 no
C17 C18 . 1.519(5) yes
C17 H171 . 1.000 no
C17 H172 . 0.998 no
C18 C19 . 1.631(9) yes
C18 C190 . 1.485(9) yes
C18 H181 . 1.014 no
C18 H182 . 1.008 no
C23 C24 . 1.391(5) yes
C23 C28 . 1.371(5) yes
C24 C25 . 1.375(5) yes
C25 C26 . 1.371(6) yes
C26 C27 . 1.375(6) yes
C26 H261 . 1.003 no
C27 C28 . 1.387(5) yes
C29 H291 . 1.001 no
C29 H292 . 1.010 no
C29 H293 . 1.000 no
C31 H311 . 1.004 no
C31 H312 . 1.001 no
C31 H313 . 0.989 no
C19 C20 . 1.511(13) yes
C19 H191 . 1.029 no
C19 H192 . 0.992 no
C20 C21 . 1.487(13) yes
C20 H202 . 1.020 no
C20 H2001 . 1.144 no
C20 H2002 . 0.551 no
C21 C22 . 1.528(15) yes
C21 H211 . 0.968 no
C21 H212 . 1.010 no
C21 H2203 . 1.172 no
C22 H2203 . 0.774 no
C22 H221 . 1.000 no
C22 H222 . 1.004 no
C22 H223 . 0.992 no
C190 C200 . 1.541(12) yes
C190 H1901 . 1.007 no
C190 H1902 . 1.023 no
C200 C210 . 1.517(12) yes
C200 H2001 . 1.003 no
C200 H2002 . 1.001 no
C210 C220 . 1.487(16) yes
C210 H2101 . 0.993 no
C210 H2102 . 1.008 no
C220 H2201 . 0.996 no
C220 H2202 . 1.005 no
C220 H2203 . 1.016 no
O1 C30 . 1.421(9) yes
C30 H301 . 1.030 no
C30 H302 . 1.002 no
C30 H303 . 1.018 no
